data_4131351
loop_
_publ_author_name
'Liu, Shu-An'
'Trauner, Dirk'

_publ_section_title
;
 Asymmetric Synthesis of the Antiviral Diterpene Wickerol A.
;
_journal_issue 28
_journal_name_full 'Journal of the American Chemical Society'
_journal_page_first 9491
_journal_page_last 9494
_journal_paper_doi 10.1021/jacs.7b05046
_journal_volume 139
_journal_year 2017
_chemical_formula_moiety 'C18 H30 O3'
_chemical_formula_sum 'C18 H30 O3'
_chemical_formula_weight 294.42
_chemical_name_common SL1672-B
_space_group_crystal_system monoclinic
_space_group_IT_number 14
_space_group_name_Hall '-P 2ybc'
_space_group_name_H-M_alt 'P 1 21/c 1'
_atom_sites_solution_hydrogens mixed
_audit_block_code C18H30O3_uv595_trauner
_audit_creation_method 'APEX3 v2016.5-0'
_audit_update_record 31-Oct-16
_cell_angle_alpha 90
_cell_angle_beta 90.133(2)
_cell_angle_gamma 90
_cell_formula_units_Z 8
_cell_length_a 8.5414(4)
_cell_length_b 27.3619(14)
_cell_length_c 13.5613(7)
_cell_measurement_reflns_used 9972
_cell_measurement_temperature 100.(2)
_cell_measurement_theta_max 28.0968
_cell_measurement_theta_min 2.9122
_cell_volume 3169.4(3)
_computing_cell_refinement 'SAINT V8.37A (Bruker AXS Inc., 2015)'
_computing_data_collection 'SAINT V8.37A (Bruker AXS Inc., 2015)'
_computing_data_reduction 'SAINT V8.37A (Bruker AXS Inc., 2015)'
_computing_molecular_graphics 'shelXle (C.B. Huebschle, rev 786)'
_computing_structure_refinement 'SHELXL-2014/7 (Sheldrick, 2014)'
_computing_structure_solution 'XT, VERSION 2014/5'
_diffrn_ambient_temperature 100.(2)
_diffrn_detector_area_resol_mean 7.4074
_diffrn_measured_fraction_theta_full 0.998
_diffrn_measured_fraction_theta_max 0.993
_diffrn_measurement_device 'fixed-chi three-circle diffractometer'
_diffrn_measurement_device_type 'Bruker D8 Venture TXS'
_diffrn_measurement_method 'mix of phi and omega scans'
_diffrn_radiation_monochromator 'focusing mirrors'
_diffrn_radiation_type MoK\a
_diffrn_radiation_wavelength 0.71073
_diffrn_reflns_av_R_equivalents 0.0701
_diffrn_reflns_av_unetI/netI 0.0672
_diffrn_reflns_Laue_measured_fraction_full 0.998
_diffrn_reflns_Laue_measured_fraction_max 0.993
_diffrn_reflns_limit_h_max 11
_diffrn_reflns_limit_h_min -11
_diffrn_reflns_limit_k_max 33
_diffrn_reflns_limit_k_min -36
_diffrn_reflns_limit_l_max 17
_diffrn_reflns_limit_l_min -18
_diffrn_reflns_number 37294
_diffrn_reflns_point_group_measured_fraction_full 0.998
_diffrn_reflns_point_group_measured_fraction_max 0.993
_diffrn_reflns_theta_full 25.242
_diffrn_reflns_theta_max 28.283
_diffrn_reflns_theta_min 3.185
_diffrn_source 'rotating anode (TXS)'
_diffrn_source_current 50
_diffrn_source_power 2.5
_diffrn_source_type 'Bruker TXS'
_diffrn_source_voltage 50
_exptl_absorpt_coefficient_mu 0.082
_exptl_absorpt_correction_T_max 0.9705
_exptl_absorpt_correction_T_min 0.8773
_exptl_absorpt_correction_type multi-scan
_exptl_absorpt_process_details
;
SADABS-2016/2 - Bruker AXS area detector scaling and absorption correction
;
_exptl_crystal_colour colourless
_exptl_crystal_density_diffrn 1.234
_exptl_crystal_density_method 'not measured'
_exptl_crystal_description platelet
_exptl_crystal_F_000 1296
_exptl_crystal_size_max 0.100
_exptl_crystal_size_mid 0.090
_exptl_crystal_size_min 0.020
_refine_diff_density_max 0.386
_refine_diff_density_min -0.249
_refine_diff_density_rms 0.055
_refine_ls_extinction_method none
_refine_ls_goodness_of_fit_ref 1.083
_refine_ls_hydrogen_treatment mixed
_refine_ls_matrix_type full
_refine_ls_number_parameters 402
_refine_ls_number_reflns 7852
_refine_ls_number_restraints 15
_refine_ls_restrained_S_all 1.098
_refine_ls_R_factor_all 0.0977
_refine_ls_R_factor_gt 0.0689
_refine_ls_shift/su_max 0.001
_refine_ls_shift/su_mean 0.000
_refine_ls_structure_factor_coef Fsqd
_refine_ls_weighting_details 'w=1/[\s^2^(Fo^2^)+(0.0299P)^2^+3.1756P] where P=(Fo^2^+2Fc^2^)/3'
_refine_ls_weighting_scheme calc
_refine_ls_wR_factor_gt 0.1306
_refine_ls_wR_factor_ref 0.1419
_reflns_Friedel_coverage 0.000
_reflns_number_gt 5887
_reflns_number_total 7852
_reflns_threshold_expression 'I > 2\s(I)'
_cod_data_source_file ja7b05046_si_002.cif
_cod_data_source_block uv595
_cod_depositor_comments
;
The following automatic conversions were performed:

data item '_exptl_absorpt_correction_type' value 'Multi-Scan' was
changed to 'multi-scan' in accordance with the
/home/saulius/struct/COD-crude-data/automatic-downloads/DataCite-retrospective/ACS/depositions/lib/dictionaries/cif_core.dic
dictionary named 'cif_core.dic' version 2.4.2 last updated on
2011-04-26.

Automatic conversion script
Id: cif_fix_values 6909 2019-04-08 15:41:33Z antanas 
;
_cod_database_code 4131351
_shelx_estimated_absorpt_t_min 0.992
_shelx_estimated_absorpt_t_max 0.998
_shelx_space_group_comment
;
The symmetry employed for this shelxl refinement is uniquely defined
by the following loop, which should always be used as a source of
symmetry information in preference to the above space-group names.
They are only intended as comments.
;

loop_
_space_group_symop_operation_xyz
'x, y, z'
'-x, y+1/2, -z+1/2'
'-x, -y, -z'
'x, -y-1/2, z-1/2'

loop_
_atom_site_label
_atom_site_type_symbol
_atom_site_fract_x
_atom_site_fract_y
_atom_site_fract_z
_atom_site_U_iso_or_equiv
_atom_site_adp_type
_atom_site_occupancy
_atom_site_site_symmetry_order
_atom_site_calc_flag
_atom_site_refinement_flags_posn
_atom_site_refinement_flags_adp
O1 O -0.0666(2) 0.42807(7) 0.38605(15) 0.0262(4) Uani 1 1 d . .
O2 O -0.0611(2) 0.26621(7) 0.26777(13) 0.0208(4) Uani 1 1 d D .
H2 H -0.123(3) 0.2478(11) 0.301(2) 0.039(10) Uiso 1 1 d D .
O3 O 0.1554(2) 0.28932(7) 0.66592(14) 0.0228(4) Uani 1 1 d D .
H3 H 0.083(3) 0.2702(7) 0.687(3) 0.072(14) Uiso 1 1 d D .
O4 O 0.4318(2) 0.42741(7) 0.09315(15) 0.0279(5) Uani 1 1 d . .
O5 O 0.4363(2) 0.26555(7) 0.21309(13) 0.0202(4) Uani 1 1 d D .
H5 H 0.377(4) 0.2468(11) 0.179(2) 0.041(10) Uiso 1 1 d D .
O6 O 0.6570(2) 0.28834(7) -0.18367(13) 0.0216(4) Uani 1 1 d D .
H6 H 0.587(3) 0.2688(6) -0.207(2) 0.041(10) Uiso 1 1 d D .
C1 C 0.0762(3) 0.42648(10) 0.37953(19) 0.0195(5) Uani 1 1 d . .
C2 C 0.1603(3) 0.46457(10) 0.3170(2) 0.0253(6) Uani 1 1 d . .
H2A H 0.0881 0.4923 0.3050 0.030 Uiso 1 1 calc R U
H2B H 0.1856 0.4499 0.2522 0.030 Uiso 1 1 calc R U
C3 C 0.3119(3) 0.48443(10) 0.3632(2) 0.0271(6) Uani 1 1 d . .
H3A H 0.3732 0.5016 0.3120 0.032 Uiso 1 1 calc R U
H3B H 0.2850 0.5085 0.4150 0.032 Uiso 1 1 calc R U
C4 C 0.4125(3) 0.44405(10) 0.4084(2) 0.0251(6) Uani 1 1 d . .
H4A H 0.5014 0.4591 0.4442 0.030 Uiso 1 1 calc R U
H4B H 0.4560 0.4236 0.3549 0.030 Uiso 1 1 calc R U
C5 C 0.3200(3) 0.41104(10) 0.48037(19) 0.0205(5) Uani 1 1 d . .
C6 C 0.1765(3) 0.38572(9) 0.42501(18) 0.0165(5) Uani 1 1 d . .
C7 C 0.2453(3) 0.35734(9) 0.33372(18) 0.0174(5) Uani 1 1 d . .
H7A H 0.3023 0.3809 0.2916 0.021 Uiso 1 1 calc R U
H7B H 0.3222 0.3331 0.3580 0.021 Uiso 1 1 calc R U
C8 C 0.1256(3) 0.33112(10) 0.27090(18) 0.0187(5) Uani 1 1 d . .
H8A H 0.1780 0.3158 0.2137 0.022 Uiso 1 1 calc R U
H8B H 0.0476 0.3548 0.2457 0.022 Uiso 1 1 calc R U
C9 C 0.0442(3) 0.29234(9) 0.33141(18) 0.0173(5) Uani 1 1 d . .
H9 H 0.1247 0.2690 0.3569 0.021 Uiso 1 1 calc R U
C10 C -0.0351(3) 0.31654(9) 0.41832(18) 0.0164(5) Uani 1 1 d . .
H10 H -0.1169 0.3395 0.3929 0.020 Uiso 1 1 calc R U
C11 C 0.0811(3) 0.34571(9) 0.48378(17) 0.0149(5) Uani 1 1 d . .
H11 H 0.1627 0.3209 0.5006 0.018 Uiso 1 1 calc R U
C12 C -0.0103(3) 0.35250(9) 0.58523(18) 0.0179(5) Uani 1 1 d . .
C13 C -0.1476(3) 0.31479(10) 0.57796(18) 0.0203(5) Uani 1 1 d . .
H13A H -0.1551 0.2955 0.6396 0.024 Uiso 1 1 calc R U
H13B H -0.2483 0.3319 0.5673 0.024 Uiso 1 1 calc R U
C14 C -0.1116(3) 0.28119(10) 0.49060(19) 0.0194(5) Uani 1 1 d . .
H14A H -0.0390 0.2546 0.5097 0.023 Uiso 1 1 calc R U
H14B H -0.2084 0.2668 0.4627 0.023 Uiso 1 1 calc R U
C15 C 0.2699(3) 0.44466(10) 0.5659(2) 0.0249(6) Uani 1 1 d . .
H15A H 0.2353 0.4247 0.6218 0.037 Uiso 1 1 calc R U
H15B H 0.1836 0.4657 0.5441 0.037 Uiso 1 1 calc R U
H15C H 0.3588 0.4650 0.5863 0.037 Uiso 1 1 calc R U
C16 C 0.4362(3) 0.37312(11) 0.5223(2) 0.0269(6) Uani 1 1 d . .
H16A H 0.3795 0.3495 0.5630 0.040 Uiso 1 1 calc R U
H16B H 0.5151 0.3898 0.5626 0.040 Uiso 1 1 calc R U
H16C H 0.4878 0.3560 0.4678 0.040 Uiso 1 1 calc R U
C17 C 0.0933(3) 0.33799(10) 0.67329(19) 0.0230(6) Uani 1 1 d . .
H17A H 0.1814 0.3614 0.6784 0.028 Uiso 1 1 calc R U
H17B H 0.0310 0.3406 0.7345 0.028 Uiso 1 1 calc R U
C18 C -0.0870(3) 0.40234(10) 0.6067(2) 0.0277(6) Uani 1 1 d . .
H18A H -0.1570 0.3993 0.6635 0.041 Uiso 1 1 calc R U
H18B H -0.1473 0.4129 0.5490 0.041 Uiso 1 1 calc R U
H18C H -0.0055 0.4265 0.6213 0.041 Uiso 1 1 calc R U
C19 C 0.5738(3) 0.42570(9) 0.10257(18) 0.0193(5) Uani 1 1 d . .
C20 C 0.6563(3) 0.46330(10) 0.1667(2) 0.0256(6) Uani 1 1 d . .
H20A H 0.6822 0.4480 0.2309 0.031 Uiso 1 1 calc R U
H20B H 0.5832 0.4906 0.1797 0.031 Uiso 1 1 calc R U
C21 C 0.8074(3) 0.48419(10) 0.1217(2) 0.0262(6) Uani 1 1 d . .
H21A H 0.7799 0.5079 0.0692 0.031 Uiso 1 1 calc R U
H21B H 0.8670 0.5018 0.1733 0.031 Uiso 1 1 calc R U
C22 C 0.9099(3) 0.44366(10) 0.0782(2) 0.0230(6) Uani 1 1 d . .
H22A H 0.9509 0.4231 0.1325 0.028 Uiso 1 1 calc R U
H22B H 1.0005 0.4587 0.0443 0.028 Uiso 1 1 calc R U
C23 C 0.8206(3) 0.41090(9) 0.00444(19) 0.0190(5) Uani 1 1 d . .
C24 C 0.6761(3) 0.38509(9) 0.05832(18) 0.0165(5) Uani 1 1 d . .
C25 C 0.7439(3) 0.35672(9) 0.14908(18) 0.0166(5) Uani 1 1 d . .
H25A H 0.8213 0.3326 0.1249 0.020 Uiso 1 1 calc R U
H25B H 0.8005 0.3802 0.1917 0.020 Uiso 1 1 calc R U
C26 C 0.6234(3) 0.32992(9) 0.21176(18) 0.0177(5) Uani 1 1 d . .
H26A H 0.6758 0.3142 0.2687 0.021 Uiso 1 1 calc R U
H26B H 0.5452 0.3534 0.2373 0.021 Uiso 1 1 calc R U
C27 C 0.5436(3) 0.29188(9) 0.14968(18) 0.0163(5) Uani 1 1 d . .
H27 H 0.6243 0.2685 0.1247 0.020 Uiso 1 1 calc R U
C28 C 0.4645(3) 0.31586(9) 0.06255(18) 0.0158(5) Uani 1 1 d . .
H28 H 0.3828 0.3389 0.0876 0.019 Uiso 1 1 calc R U
C29 C 0.5820(3) 0.34524(9) -0.00247(17) 0.0147(5) Uani 1 1 d . .
H29 H 0.6640 0.3204 -0.0187 0.018 Uiso 1 1 calc R U
C30 C 0.4921(3) 0.35197(9) -0.10392(18) 0.0184(5) Uani 1 1 d . .
C31 C 0.3538(3) 0.31464(10) -0.09774(18) 0.0191(5) Uani 1 1 d . .
H31A H 0.2535 0.3320 -0.0875 0.023 Uiso 1 1 calc R U
H31B H 0.3463 0.2955 -0.1595 0.023 Uiso 1 1 calc R U
C32 C 0.3884(3) 0.28109(10) -0.01080(19) 0.0203(5) Uani 1 1 d . .
H32A H 0.2911 0.2667 0.0162 0.024 Uiso 1 1 calc R U
H32B H 0.4608 0.2544 -0.0297 0.024 Uiso 1 1 calc R U
C33 C 0.7712(3) 0.44430(10) -0.0813(2) 0.0252(6) Uani 1 1 d . .
H33A H 0.7418 0.4243 -0.1383 0.038 Uiso 1 1 calc R U
H33B H 0.8588 0.4657 -0.0991 0.038 Uiso 1 1 calc R U
H33C H 0.6816 0.4643 -0.0611 0.038 Uiso 1 1 calc R U
C34 C 0.9392(3) 0.37312(10) -0.0358(2) 0.0239(6) Uani 1 1 d . .
H34A H 0.8849 0.3500 -0.0792 0.036 Uiso 1 1 calc R U
H34B H 0.9868 0.3553 0.0194 0.036 Uiso 1 1 calc R U
H34C H 1.0211 0.3901 -0.0730 0.036 Uiso 1 1 calc R U
C35 C 0.5974(3) 0.33701(10) -0.19115(19) 0.0214(6) Uani 1 1 d . .
H35A H 0.5365 0.3400 -0.2531 0.026 Uiso 1 1 calc R U
H35B H 0.6866 0.3600 -0.1951 0.026 Uiso 1 1 calc R U
C36 C 0.4178(3) 0.40160(10) -0.1281(2) 0.0288(6) Uani 1 1 d . .
H36A H 0.3524 0.3985 -0.1873 0.043 Uiso 1 1 calc R U
H36B H 0.5005 0.4257 -0.1400 0.043 Uiso 1 1 calc R U
H36C H 0.3531 0.4123 -0.0726 0.043 Uiso 1 1 calc R U

loop_
_atom_site_aniso_label
_atom_site_aniso_U_11
_atom_site_aniso_U_22
_atom_site_aniso_U_33
_atom_site_aniso_U_23
_atom_site_aniso_U_13
_atom_site_aniso_U_12
O1 0.0201(9) 0.0207(10) 0.0379(11) 0.0031(8) 0.0014(8) 0.0035(8)
O2 0.0189(9) 0.0201(10) 0.0235(9) -0.0045(8) 0.0023(8) -0.0050(8)
O3 0.0187(9) 0.0243(11) 0.0254(10) 0.0054(8) 0.0017(8) 0.0006(8)
O4 0.0203(10) 0.0223(11) 0.0410(12) -0.0052(9) 0.0029(8) 0.0056(8)
O5 0.0193(9) 0.0185(10) 0.0227(9) 0.0043(8) 0.0005(8) -0.0052(8)
O6 0.0196(9) 0.0224(10) 0.0229(9) -0.0045(8) 0.0017(8) 0.0025(8)
C1 0.0218(13) 0.0172(13) 0.0195(12) -0.0028(10) 0.0006(10) 0.0021(10)
C2 0.0274(14) 0.0172(14) 0.0312(15) 0.0053(11) -0.0003(12) -0.0013(11)
C3 0.0307(15) 0.0186(14) 0.0319(15) 0.0036(11) 0.0036(12) -0.0063(12)
C4 0.0205(13) 0.0217(15) 0.0332(15) 0.0001(11) 0.0005(11) -0.0070(11)
C5 0.0200(13) 0.0171(13) 0.0243(13) 0.0009(10) -0.0020(10) -0.0040(10)
C6 0.0145(11) 0.0135(12) 0.0214(12) -0.0002(10) 0.0016(10) 0.0001(9)
C7 0.0179(12) 0.0154(12) 0.0188(12) 0.0000(10) 0.0033(10) -0.0002(10)
C8 0.0163(11) 0.0191(13) 0.0207(12) -0.0018(10) 0.0047(10) 0.0000(10)
C9 0.0158(11) 0.0170(13) 0.0190(12) -0.0029(10) -0.0012(9) 0.0005(10)
C10 0.0148(11) 0.0140(12) 0.0203(12) -0.0002(10) 0.0005(9) -0.0001(9)
C11 0.0180(12) 0.0115(12) 0.0152(11) 0.0014(9) 0.0024(9) 0.0004(9)
C12 0.0189(12) 0.0164(13) 0.0185(12) -0.0005(10) 0.0038(10) 0.0004(10)
C13 0.0167(12) 0.0238(14) 0.0203(12) 0.0037(11) 0.0018(10) 0.0004(11)
C14 0.0183(12) 0.0170(13) 0.0230(13) 0.0019(10) 0.0016(10) -0.0035(10)
C15 0.0291(14) 0.0184(14) 0.0273(14) -0.0021(11) -0.0011(12) -0.0079(12)
C16 0.0213(13) 0.0250(15) 0.0343(15) 0.0020(12) -0.0096(12) -0.0028(11)
C17 0.0289(14) 0.0203(14) 0.0198(13) 0.0008(10) 0.0014(11) -0.0058(11)
C18 0.0314(15) 0.0192(14) 0.0324(15) -0.0013(11) 0.0134(13) 0.0028(12)
C19 0.0225(13) 0.0143(13) 0.0212(13) 0.0023(10) 0.0055(10) -0.0009(10)
C20 0.0254(14) 0.0184(14) 0.0330(15) -0.0050(11) 0.0095(12) -0.0007(11)
C21 0.0296(15) 0.0156(14) 0.0336(15) -0.0049(11) 0.0041(12) -0.0061(11)
C22 0.0195(13) 0.0200(14) 0.0295(14) 0.0015(11) 0.0024(11) -0.0049(11)
C23 0.0179(12) 0.0157(13) 0.0234(13) -0.0001(10) 0.0045(10) -0.0039(10)
C24 0.0169(11) 0.0142(13) 0.0185(12) -0.0003(9) 0.0032(10) 0.0008(10)
C25 0.0148(11) 0.0148(12) 0.0202(12) -0.0009(10) 0.0008(9) -0.0011(10)
C26 0.0175(12) 0.0164(13) 0.0194(12) -0.0002(10) 0.0024(10) 0.0009(10)
C27 0.0175(12) 0.0111(12) 0.0202(12) 0.0018(9) 0.0038(10) -0.0012(9)
C28 0.0138(11) 0.0145(12) 0.0190(12) -0.0006(9) 0.0010(9) -0.0004(9)
C29 0.0134(11) 0.0125(12) 0.0181(11) -0.0006(9) 0.0029(9) 0.0015(9)
C30 0.0201(12) 0.0159(13) 0.0190(12) -0.0001(10) -0.0005(10) 0.0019(10)
C31 0.0165(12) 0.0200(13) 0.0207(12) -0.0035(10) -0.0010(10) 0.0008(10)
C32 0.0172(12) 0.0201(14) 0.0236(13) -0.0012(10) 0.0017(10) -0.0026(10)
C33 0.0322(15) 0.0167(14) 0.0267(14) 0.0027(11) 0.0036(12) -0.0072(12)
C34 0.0200(13) 0.0196(14) 0.0322(15) 0.0023(11) 0.0108(12) -0.0004(11)
C35 0.0243(13) 0.0214(14) 0.0186(12) 0.0006(10) 0.0031(11) -0.0033(11)
C36 0.0315(15) 0.0185(14) 0.0364(16) 0.0008(12) -0.0097(13) 0.0047(12)

loop_
_atom_type_symbol
_atom_type_description
_atom_type_scat_dispersion_real
_atom_type_scat_dispersion_imag
_atom_type_scat_source
C C 0.0033 0.0016 'International Tables Vol C Tables 4.2.6.8 and 6.1.1.4'
H H 0.0000 0.0000 'International Tables Vol C Tables 4.2.6.8 and 6.1.1.4'
O O 0.0106 0.0060 'International Tables Vol C Tables 4.2.6.8 and 6.1.1.4'

loop_
_geom_angle_atom_site_label_1
_geom_angle_atom_site_label_2
_geom_angle_atom_site_label_3
_geom_angle
C9 O2 H2 111(2)
C17 O3 H3 105.9(15)
C27 O5 H5 110(2)
C35 O6 H6 108.0(14)
O1 C1 C2 119.1(2)
O1 C1 C6 123.5(2)
C2 C1 C6 117.2(2)
C1 C2 C3 114.3(2)
C1 C2 H2A 108.7
C3 C2 H2A 108.7
C1 C2 H2B 108.7
C3 C2 H2B 108.7
H2A C2 H2B 107.6
C4 C3 C2 112.4(2)
C4 C3 H3A 109.1
C2 C3 H3A 109.1
C4 C3 H3B 109.1
C2 C3 H3B 109.1
H3A C3 H3B 107.9
C3 C4 C5 112.8(2)
C3 C4 H4A 109.0
C5 C4 H4A 109.0
C3 C4 H4B 109.0
C5 C4 H4B 109.0
H4A C4 H4B 107.8
C15 C5 C16 107.7(2)
C15 C5 C4 105.6(2)
C16 C5 C4 107.2(2)
C15 C5 C6 113.5(2)
C16 C5 C6 112.0(2)
C4 C5 C6 110.5(2)
C1 C6 C7 104.5(2)
C1 C6 C11 114.7(2)
C7 C6 C11 104.38(19)
C1 C6 C5 107.5(2)
C7 C6 C5 107.25(19)
C11 C6 C5 117.4(2)
C8 C7 C6 115.1(2)
C8 C7 H7A 108.5
C6 C7 H7A 108.5
C8 C7 H7B 108.5
C6 C7 H7B 108.5
H7A C7 H7B 107.5
C7 C8 C9 109.8(2)
C7 C8 H8A 109.7
C9 C8 H8A 109.7
C7 C8 H8B 109.7
C9 C8 H8B 109.7
H8A C8 H8B 108.2
O2 C9 C8 108.2(2)
O2 C9 C10 113.9(2)
C8 C9 C10 108.8(2)
O2 C9 H9 108.6
C8 C9 H9 108.6
C10 C9 H9 108.6
C9 C10 C14 114.6(2)
C9 C10 C11 112.6(2)
C14 C10 C11 103.47(19)
C9 C10 H10 108.6
C14 C10 H10 108.6
C11 C10 H10 108.6
C10 C11 C6 113.43(19)
C10 C11 C12 103.89(19)
C6 C11 C12 127.5(2)
C10 C11 H11 103.0
C6 C11 H11 103.0
C12 C11 H11 103.0
C17 C12 C18 109.0(2)
C17 C12 C13 108.0(2)
C18 C12 C13 106.1(2)
C17 C12 C11 111.0(2)
C18 C12 C11 118.4(2)
C13 C12 C11 103.71(19)
C14 C13 C12 107.0(2)
C14 C13 H13A 110.3
C12 C13 H13A 110.3
C14 C13 H13B 110.3
C12 C13 H13B 110.3
H13A C13 H13B 108.6
C10 C14 C13 101.7(2)
C10 C14 H14A 111.4
C13 C14 H14A 111.4
C10 C14 H14B 111.4
C13 C14 H14B 111.4
H14A C14 H14B 109.3
C5 C15 H15A 109.5
C5 C15 H15B 109.5
H15A C15 H15B 109.5
C5 C15 H15C 109.5
H15A C15 H15C 109.5
H15B C15 H15C 109.5
C5 C16 H16A 109.5
C5 C16 H16B 109.5
H16A C16 H16B 109.5
C5 C16 H16C 109.5
H16A C16 H16C 109.5
H16B C16 H16C 109.5
O3 C17 C12 113.4(2)
O3 C17 H17A 108.9
C12 C17 H17A 108.9
O3 C17 H17B 108.9
C12 C17 H17B 108.9
H17A C17 H17B 107.7
C12 C18 H18A 109.5
C12 C18 H18B 109.5
H18A C18 H18B 109.5
C12 C18 H18C 109.5
H18A C18 H18C 109.5
H18B C18 H18C 109.5
O4 C19 C20 119.6(2)
O4 C19 C24 123.6(2)
C20 C19 C24 116.7(2)
C19 C20 C21 114.4(2)
C19 C20 H20A 108.7
C21 C20 H20A 108.7
C19 C20 H20B 108.7
C21 C20 H20B 108.7
H20A C20 H20B 107.6
C22 C21 C20 111.4(2)
C22 C21 H21A 109.4
C20 C21 H21A 109.4
C22 C21 H21B 109.4
C20 C21 H21B 109.4
H21A C21 H21B 108.0
C21 C22 C23 112.8(2)
C21 C22 H22A 109.0
C23 C22 H22A 109.0
C21 C22 H22B 109.0
C23 C22 H22B 109.0
H22A C22 H22B 107.8
C33 C23 C22 106.2(2)
C33 C23 C34 108.0(2)
C22 C23 C34 107.0(2)
C33 C23 C24 113.4(2)
C22 C23 C24 109.9(2)
C34 C23 C24 111.9(2)
C19 C24 C25 105.14(19)
C19 C24 C29 114.3(2)
C25 C24 C29 104.72(19)
C19 C24 C23 107.4(2)
C25 C24 C23 107.10(19)
C29 C24 C23 117.20(19)
C26 C25 C24 115.4(2)
C26 C25 H25A 108.4
C24 C25 H25A 108.4
C26 C25 H25B 108.4
C24 C25 H25B 108.4
H25A C25 H25B 107.5
C27 C26 C25 109.1(2)
C27 C26 H26A 109.9
C25 C26 H26A 109.9
C27 C26 H26B 109.9
C25 C26 H26B 109.9
H26A C26 H26B 108.3
O5 C27 C26 107.38(19)
O5 C27 C28 113.5(2)
C26 C27 C28 109.8(2)
O5 C27 H27 108.7
C26 C27 H27 108.7
C28 C27 H27 108.7
C27 C28 C32 115.4(2)
C27 C28 C29 112.3(2)
C32 C28 C29 103.12(19)
C27 C28 H28 108.6
C32 C28 H28 108.6
C29 C28 H28 108.6
C28 C29 C30 103.86(19)
C28 C29 C24 112.75(19)
C30 C29 C24 128.0(2)
C28 C29 H29 103.1
C30 C29 H29 103.1
C24 C29 H29 103.1
C36 C30 C35 108.2(2)
C36 C30 C31 106.1(2)
C35 C30 C31 108.0(2)
C36 C30 C29 119.2(2)
C35 C30 C29 110.6(2)
C31 C30 C29 104.01(19)
C32 C31 C30 106.8(2)
C32 C31 H31A 110.4
C30 C31 H31A 110.4
C32 C31 H31B 110.4
C30 C31 H31B 110.4
H31A C31 H31B 108.6
C28 C32 C31 102.2(2)
C28 C32 H32A 111.3
C31 C32 H32A 111.3
C28 C32 H32B 111.3
C31 C32 H32B 111.3
H32A C32 H32B 109.2
C23 C33 H33A 109.5
C23 C33 H33B 109.5
H33A C33 H33B 109.5
C23 C33 H33C 109.5
H33A C33 H33C 109.5
H33B C33 H33C 109.5
C23 C34 H34A 109.5
C23 C34 H34B 109.5
H34A C34 H34B 109.5
C23 C34 H34C 109.5
H34A C34 H34C 109.5
H34B C34 H34C 109.5
O6 C35 C30 113.6(2)
O6 C35 H35A 108.8
C30 C35 H35A 108.8
O6 C35 H35B 108.8
C30 C35 H35B 108.8
H35A C35 H35B 107.7
C30 C36 H36A 109.5
C30 C36 H36B 109.5
H36A C36 H36B 109.5
C30 C36 H36C 109.5
H36A C36 H36C 109.5
H36B C36 H36C 109.5

loop_
_geom_bond_atom_site_label_1
_geom_bond_atom_site_label_2
_geom_bond_distance
O1 C1 1.223(3)
O2 C9 1.436(3)
O2 H2 0.857(18)
O3 C17 1.437(3)
O3 H3 0.862(18)
O4 C19 1.220(3)
O5 C27 1.450(3)
O5 H5 0.854(18)
O6 C35 1.429(3)
O6 H6 0.859(18)
C1 C2 1.525(4)
C1 C6 1.535(4)
C2 C3 1.537(4)
C2 H2A 0.9900
C2 H2B 0.9900
C3 C4 1.527(4)
C3 H3A 0.9900
C3 H3B 0.9900
C4 C5 1.547(4)
C4 H4A 0.9900
C4 H4B 0.9900
C5 C15 1.542(4)
C5 C16 1.543(4)
C5 C6 1.594(4)
C6 C7 1.576(3)
C6 C11 1.582(3)
C7 C8 1.510(3)
C7 H7A 0.9900
C7 H7B 0.9900
C8 C9 1.512(3)
C8 H8A 0.9900
C8 H8B 0.9900
C9 C10 1.513(3)
C9 H9 1.0000
C10 C14 1.525(3)
C10 C11 1.551(3)
C10 H10 1.0000
C11 C12 1.594(3)
C11 H11 1.0000
C12 C17 1.537(4)
C12 C18 1.541(4)
C12 C13 1.565(4)
C13 C14 1.531(4)
C13 H13A 0.9900
C13 H13B 0.9900
C14 H14A 0.9900
C14 H14B 0.9900
C15 H15A 0.9800
C15 H15B 0.9800
C15 H15C 0.9800
C16 H16A 0.9800
C16 H16B 0.9800
C16 H16C 0.9800
C17 H17A 0.9900
C17 H17B 0.9900
C18 H18A 0.9800
C18 H18B 0.9800
C18 H18C 0.9800
C19 C20 1.520(4)
C19 C24 1.537(3)
C20 C21 1.539(4)
C20 H20A 0.9900
C20 H20B 0.9900
C21 C22 1.532(4)
C21 H21A 0.9900
C21 H21B 0.9900
C22 C23 1.544(4)
C22 H22A 0.9900
C22 H22B 0.9900
C23 C33 1.537(4)
C23 C34 1.548(4)
C23 C24 1.600(3)
C24 C25 1.565(3)
C24 C29 1.585(3)
C25 C26 1.524(3)
C25 H25A 0.9900
C25 H25B 0.9900
C26 C27 1.502(3)
C26 H26A 0.9900
C26 H26B 0.9900
C27 C28 1.510(3)
C27 H27 1.0000
C28 C32 1.521(3)
C28 C29 1.560(3)
C28 H28 1.0000
C29 C30 1.585(3)
C29 H29 1.0000
C30 C36 1.534(4)
C30 C35 1.543(3)
C30 C31 1.564(4)
C31 C32 1.523(4)
C31 H31A 0.9900
C31 H31B 0.9900
C32 H32A 0.9900
C32 H32B 0.9900
C33 H33A 0.9800
C33 H33B 0.9800
C33 H33C 0.9800
C34 H34A 0.9800
C34 H34B 0.9800
C34 H34C 0.9800
C35 H35A 0.9900
C35 H35B 0.9900
C36 H36A 0.9800
C36 H36B 0.9800
C36 H36C 0.9800

loop_
_geom_hbond_atom_site_label_D
_geom_hbond_atom_site_label_H
_geom_hbond_atom_site_label_A
_geom_hbond_distance_DH
_geom_hbond_distance_HA
_geom_hbond_distance_DA
_geom_hbond_angle_DHA
_geom_hbond_site_symmetry_A
O2 H2 O6 0.857(18) 2.14(2) 2.910(3) 150(3) 4_466
O3 H3 O2 0.862(18) 1.92(2) 2.765(3) 165(4) 4_566
O5 H5 O3 0.854(18) 2.15(2) 2.901(3) 147(3) 4_565
O6 H6 O5 0.859(18) 1.93(2) 2.770(3) 166(3) 4_565

loop_
_geom_torsion_atom_site_label_1
_geom_torsion_atom_site_label_2
_geom_torsion_atom_site_label_3
_geom_torsion_atom_site_label_4
_geom_torsion
O1 C1 C2 C3 138.5(3)
C6 C1 C2 C3 -45.8(3)
C1 C2 C3 C4 43.7(3)
C2 C3 C4 C5 -51.8(3)
C3 C4 C5 C15 -63.9(3)
C3 C4 C5 C16 -178.5(2)
C3 C4 C5 C6 59.3(3)
O1 C1 C6 C7 112.5(3)
C2 C1 C6 C7 -62.9(3)
O1 C1 C6 C11 -1.2(4)
C2 C1 C6 C11 -176.6(2)
O1 C1 C6 C5 -133.7(3)
C2 C1 C6 C5 50.9(3)
C15 C5 C6 C1 62.2(3)
C16 C5 C6 C1 -175.6(2)
C4 C5 C6 C1 -56.2(3)
C15 C5 C6 C7 174.2(2)
C16 C5 C6 C7 -63.6(3)
C4 C5 C6 C7 55.8(3)
C15 C5 C6 C11 -68.8(3)
C16 C5 C6 C11 53.4(3)
C4 C5 C6 C11 172.8(2)
C1 C6 C7 C8 -65.4(3)
C11 C6 C7 C8 55.3(3)
C5 C6 C7 C8 -179.4(2)
C6 C7 C8 C9 -62.2(3)
C7 C8 C9 O2 -176.3(2)
C7 C8 C9 C10 59.4(3)
O2 C9 C10 C14 63.8(3)
C8 C9 C10 C14 -175.4(2)
O2 C9 C10 C11 -178.3(2)
C8 C9 C10 C11 -57.5(3)
C9 C10 C11 C6 55.9(3)
C14 C10 C11 C6 -179.8(2)
C9 C10 C11 C12 -161.9(2)
C14 C10 C11 C12 -37.6(2)
C1 C6 C11 C10 63.1(3)
C7 C6 C11 C10 -50.7(2)
C5 C6 C11 C10 -169.2(2)
C1 C6 C11 C12 -68.4(3)
C7 C6 C11 C12 177.9(2)
C5 C6 C11 C12 59.3(3)
C10 C11 C12 C17 130.8(2)
C6 C11 C12 C17 -94.3(3)
C10 C11 C12 C18 -102.0(3)
C6 C11 C12 C18 32.9(4)
C10 C11 C12 C13 15.1(2)
C6 C11 C12 C13 150.0(2)
C17 C12 C13 C14 -105.3(2)
C18 C12 C13 C14 138.0(2)
C11 C12 C13 C14 12.6(3)
C9 C10 C14 C13 168.3(2)
C11 C10 C14 C13 45.3(2)
C12 C13 C14 C10 -35.8(3)
C18 C12 C17 O3 172.9(2)
C13 C12 C17 O3 58.1(3)
C11 C12 C17 O3 -55.0(3)
O4 C19 C20 C21 -136.5(3)
C24 C19 C20 C21 47.5(3)
C19 C20 C21 C22 -45.4(3)
C20 C21 C22 C23 53.3(3)
C21 C22 C23 C33 62.9(3)
C21 C22 C23 C34 178.1(2)
C21 C22 C23 C24 -60.2(3)
O4 C19 C24 C25 -113.7(3)
C20 C19 C24 C25 62.2(3)
O4 C19 C24 C29 0.6(4)
C20 C19 C24 C29 176.5(2)
O4 C19 C24 C23 132.5(3)
C20 C19 C24 C23 -51.6(3)
C33 C23 C24 C19 -62.2(3)
C22 C23 C24 C19 56.6(3)
C34 C23 C24 C19 175.4(2)
C33 C23 C24 C25 -174.7(2)
C22 C23 C24 C25 -55.9(3)
C34 C23 C24 C25 62.9(3)
C33 C23 C24 C29 68.1(3)
C22 C23 C24 C29 -173.1(2)
C34 C23 C24 C29 -54.3(3)
C19 C24 C25 C26 65.1(3)
C29 C24 C25 C26 -55.7(3)
C23 C24 C25 C26 179.2(2)
C24 C25 C26 C27 61.8(3)
C25 C26 C27 O5 177.00(19)
C25 C26 C27 C28 -59.2(3)
O5 C27 C28 C32 -64.0(3)
C26 C27 C28 C32 175.8(2)
O5 C27 C28 C29 178.22(19)
C26 C27 C28 C29 58.0(3)
C27 C28 C29 C30 161.9(2)
C32 C28 C29 C30 37.0(2)
C27 C28 C29 C24 -55.8(3)
C32 C28 C29 C24 179.3(2)
C19 C24 C29 C28 -63.5(3)
C25 C24 C29 C28 51.0(2)
C23 C24 C29 C28 169.5(2)
C19 C24 C29 C30 67.6(3)
C25 C24 C29 C30 -177.9(2)
C23 C24 C29 C30 -59.4(3)
C28 C29 C30 C36 103.2(3)
C24 C29 C30 C36 -31.1(4)
C28 C29 C30 C35 -130.4(2)
C24 C29 C30 C35 95.3(3)
C28 C29 C30 C31 -14.6(2)
C24 C29 C30 C31 -148.9(2)
C36 C30 C31 C32 -139.4(2)
C35 C30 C31 C32 104.7(2)
C29 C30 C31 C32 -12.9(3)
C27 C28 C32 C31 -167.9(2)
C29 C28 C32 C31 -45.1(2)
C30 C31 C32 C28 36.1(2)
C36 C30 C35 O6 -172.0(2)
C31 C30 C35 O6 -57.5(3)
C29 C30 C35 O6 55.7(3)
